data_4324841
loop_
_publ_author_name
'Boniface P. T. Fokwa'
'Martin Hermus'

_publ_contact_author_address
;    
Institute of Inorganic Chemistry
RWTH Aachen University     
D-52056 Aachen
Germany
;
_publ_contact_author_email Boniface.Fokwa@ac.rwth-aachen.de
_publ_contact_author_fax 00492418092642
_publ_contact_author_name 'PD Dr. Boniface P. T. Fokwa '
_publ_contact_author_phone 00492418090061
_publ_section_title
;
 Complete Titanium Substitution by Boron in a tetragonal Prism: Exploring
 the Complex Boride Series Ti3-xRu5-yIryB2+x (0 <=x<= 1 and 1 < y <3) by
 Experiment and Theory
;
_journal_name_full 'Inorganic Chemistry'
_journal_page_first 3332
_journal_page_last 3341
_journal_paper_doi 10.1021/ic102148x
_journal_volume 50
_journal_year 2011
_chemical_formula_sum 'B2.73 Ir2.5 Ru2.5 Ti2.27'
_chemical_formula_weight 871.60
_chemical_name_systematic
;
 ?
;
_space_group_IT_number 127
_symmetry_cell_setting tetragonal
_symmetry_Int_Tables_number 127
_symmetry_space_group_name_Hall '-P 4 2ab'
_symmetry_space_group_name_H-M 'P 4/m b m'
_atom_sites_solution_hydrogens refall
_atom_sites_solution_primary direct
_atom_sites_solution_secondary difmap
_audit_creation_method SHELXL-97
_cell_angle_alpha 90.00
_cell_angle_beta 90.00
_cell_angle_gamma 90.00
_cell_formula_units_Z 2
_cell_length_a 9.149(4)
_cell_length_b 9.149(4)
_cell_length_c 2.9281(16)
_cell_measurement_temperature 293(2)
_cell_volume 245.1(2)
_computing_cell_refinement 'Bruker SMART'
_computing_data_collection 'Bruker SMART'
_computing_data_reduction 'Bruker SAINT'
_computing_molecular_graphics 'Diamond 3.1e (K. Brandenburg, 2007)'
_computing_publication_material 'Bruker SHELXTL'
_computing_structure_refinement 'SHELXL-97 (Sheldrick, 1997)'
_computing_structure_solution 'SHELXS-97 (Sheldrick, 1990)'
_diffrn_ambient_temperature 293(2)
_diffrn_measured_fraction_theta_full 0.974
_diffrn_measured_fraction_theta_max 0.974
_diffrn_measurement_device_type 'Bruker APEX CCD area detector'
_diffrn_measurement_method 'integretion method'
_diffrn_radiation_monochromator graphite
_diffrn_radiation_source 'fine-focus sealed tube'
_diffrn_radiation_type MoK\a
_diffrn_radiation_wavelength 0.71073
_diffrn_reflns_av_R_equivalents 0.1199
_diffrn_reflns_av_sigmaI/netI 0.0766
_diffrn_reflns_limit_h_max 14
_diffrn_reflns_limit_h_min -11
_diffrn_reflns_limit_k_max 14
_diffrn_reflns_limit_k_min -14
_diffrn_reflns_limit_l_max 4
_diffrn_reflns_limit_l_min -4
_diffrn_reflns_number 2439
_diffrn_reflns_theta_full 35.53
_diffrn_reflns_theta_max 35.53
_diffrn_reflns_theta_min 4.98
_exptl_absorpt_coefficient_mu 78.422
_exptl_absorpt_correction_T_max 0.187
_exptl_absorpt_correction_T_min 0.067
_exptl_absorpt_correction_type empirical
_exptl_absorpt_process_details 'by multipole expansion (Blessing, 1995)'
_exptl_crystal_colour silver
_exptl_crystal_density_diffrn 11.811
_exptl_crystal_description needle
_exptl_crystal_F_000 732
_exptl_crystal_size_max 0.07
_exptl_crystal_size_mid 0.03
_exptl_crystal_size_min 0.03
_refine_diff_density_max 4.801
_refine_diff_density_min -3.923
_refine_diff_density_rms 1.013
_refine_ls_extinction_coef 0.010(2)
_refine_ls_extinction_expression Fc^*^=kFc[1+0.001xFc^2^\l^3^/sin(2\q)]^-1/4^
_refine_ls_extinction_method SHELXL
_refine_ls_goodness_of_fit_ref 1.116
_refine_ls_hydrogen_treatment refall
_refine_ls_matrix_type full
_refine_ls_number_parameters 28
_refine_ls_number_reflns 338
_refine_ls_number_restraints 2
_refine_ls_restrained_S_all 1.112
_refine_ls_R_factor_all 0.1162
_refine_ls_R_factor_gt 0.0721
_refine_ls_shift/su_max 0.000
_refine_ls_shift/su_mean 0.000
_refine_ls_structure_factor_coef Fsqd
_refine_ls_weighting_details 'calc w=1/[\s^2^(Fo^2^)+(0.0815P)^2^+5.1860P] where P=(Fo^2^+2Fc^2^)/3'
_refine_ls_weighting_scheme calc
_refine_ls_wR_factor_gt 0.1451
_refine_ls_wR_factor_ref 0.1635
_reflns_number_gt 213
_reflns_number_total 338
_reflns_threshold_expression >2sigma(I)
_cod_data_source_file ic102148x_si_001_3.cif
_cod_data_source_block cif3
_cod_original_cell_volume 245.08(19)
_cod_original_formula_sum 'B2.73 Ir2.50 Ru2.50 Ti2.27'
_cod_database_code 4324841

loop_
_symmetry_equiv_pos_as_xyz
'x, y, z'
'-x, -y, z'
'-y, x, z'
'y, -x, z'
'-x+1/2, y+1/2, -z'
'x+1/2, -y+1/2, -z'
'y+1/2, x+1/2, -z'
'-y+1/2, -x+1/2, -z'
'-x, -y, -z'
'x, y, -z'
'y, -x, -z'
'-y, x, -z'
'x-1/2, -y-1/2, z'
'-x-1/2, y-1/2, z'
'-y-1/2, -x-1/2, z'
'y-1/2, x-1/2, z'

loop_
_atom_site_label
_atom_site_type_symbol
_atom_site_fract_x
_atom_site_fract_y
_atom_site_fract_z
_atom_site_U_iso_or_equiv
_atom_site_adp_type
_atom_site_occupancy
_atom_site_symmetry_multiplicity
_atom_site_calc_flag
_atom_site_refinement_flags
Ir1A Ir 0.06888(17) 0.20658(16) 0.5000 0.0177(5) Uani 0.55(3) 2 d SP
Ru1 Ru 0.06888(17) 0.20658(16) 0.5000 0.0177(5) Uani 0.43(3) 2 d SP
Ir1B Ir 0.060(8) 0.202(7) 0.87(2) 0.0177(5) Uani 0.011(3) 1 d P
Ir2 Ir 0.0000 0.5000 0.5000 0.0126(10) Uani 0.21(3) 8 d SP
Ru2 Ru 0.0000 0.5000 0.5000 0.0126(10) Uani 0.79(3) 8 d SP
Ti1 Ti 0.1755(5) 0.6755(5) 0.0000 0.0118(14) Uani 1 4 d S
B1 B 0.628(3) 0.128(3) 0.0000 0.011(7) Uiso 1 4 d S
B2 B 0.0000 0.0000 0.0000 0.011(6) Uiso 0.73(6) 8 d SP
Ti2 Ti 0.0000 0.0000 0.0000 0.011(6) Uiso 0.27(6) 8 d SP

loop_
_atom_site_aniso_label
_atom_site_aniso_U_11
_atom_site_aniso_U_22
_atom_site_aniso_U_33
_atom_site_aniso_U_23
_atom_site_aniso_U_13
_atom_site_aniso_U_12
Ir1A 0.0122(7) 0.0159(8) 0.0249(9) 0.000 0.000 0.0028(5)
Ru1 0.0122(7) 0.0159(8) 0.0249(9) 0.000 0.000 0.0028(5)
Ir1B 0.0122(7) 0.0159(8) 0.0249(9) 0.000 0.000 0.0028(5)
Ir2 0.0079(11) 0.0079(11) 0.0220(19) 0.000 0.000 0.0017(11)
Ru2 0.0079(11) 0.0079(11) 0.0220(19) 0.000 0.000 0.0017(11)
Ti1 0.0089(17) 0.0089(17) 0.018(3) 0.000 0.000 0.000(2)

loop_
_atom_type_symbol
_atom_type_description
_atom_type_scat_dispersion_real
_atom_type_scat_dispersion_imag
_atom_type_scat_source
B B 0.0013 0.0007 'International Tables Vol C Tables 4.2.6.8 and 6.1.1.4'
Ti Ti 0.2776 0.4457 'International Tables Vol C Tables 4.2.6.8 and 6.1.1.4'
Ru Ru -1.2594 0.8363 'International Tables Vol C Tables 4.2.6.8 and 6.1.1.4'
Ir Ir -1.4442 7.9887 'International Tables Vol C Tables 4.2.6.8 and 6.1.1.4'

loop_
_geom_angle_atom_site_label_1
_geom_angle_atom_site_label_2
_geom_angle_atom_site_label_3
_geom_angle
_geom_angle_site_symmetry_1
_geom_angle_site_symmetry_3
Ir1B Ir1A Ir1B 171(7) 10_556 .
Ir1B Ir1A Ir1B 1.9(17) 10_556 1_554
Ir1B Ir1A Ir1B 173(6) . 1_554
Ir1B Ir1A Ir1B 173(6) 10_556 10_557
Ir1B Ir1A Ir1B 1.9(17) . 10_557
Ir1B Ir1A Ir1B 175(4) 1_554 10_557
Ir1B Ir1A B1 136(4) 10_556 11_566
Ir1B Ir1A B1 51(4) . 11_566
Ir1B Ir1A B1 134(2) 1_554 11_566
Ir1B Ir1A B1 50(2) 10_557 11_566
Ir1B Ir1A B1 51(4) 10_556 11_565
Ir1B Ir1A B1 136(4) . 11_565
Ir1B Ir1A B1 50(2) 1_554 11_565
Ir1B Ir1A B1 134(2) 10_557 11_565
B1 Ir1A B1 84.7(7) 11_566 11_565
Ir1B Ir1A B2 50(4) 10_556 .
Ir1B Ir1A B2 123(4) . .
Ir1B Ir1A B2 52(2) 1_554 .
Ir1B Ir1A B2 124(2) 10_557 .
B1 Ir1A B2 173.9(5) 11_566 .
B1 Ir1A B2 101.3(3) 11_565 .
Ir1B Ir1A Ti2 123(4) 10_556 1_556
Ir1B Ir1A Ti2 50(4) . 1_556
Ir1B Ir1A Ti2 124(2) 1_554 1_556
Ir1B Ir1A Ti2 52(2) 10_557 1_556
B1 Ir1A Ti2 101.3(3) 11_566 1_556
B1 Ir1A Ti2 173.9(5) 11_565 1_556
B2 Ir1A Ti2 72.62(6) . 1_556
Ir1B Ir1A B2 123(4) 10_556 1_556
Ir1B Ir1A B2 50(4) . 1_556
Ir1B Ir1A B2 124(2) 1_554 1_556
Ir1B Ir1A B2 52(2) 10_557 1_556
B1 Ir1A B2 101.3(3) 11_566 1_556
B1 Ir1A B2 173.9(5) 11_565 1_556
B2 Ir1A B2 72.62(6) . 1_556
Ti2 Ir1A B2 0.0 1_556 1_556
Ir1B Ir1A Ir2 91(4) 10_556 .
Ir1B Ir1A Ir2 91(4) . .
Ir1B Ir1A Ir2 91(2) 1_554 .
Ir1B Ir1A Ir2 91(2) 10_557 .
B1 Ir1A Ir2 51.7(10) 11_566 .
B1 Ir1A Ir2 51.7(10) 11_565 .
B2 Ir1A Ir2 133.31(4) . .
Ti2 Ir1A Ir2 133.31(4) 1_556 .
B2 Ir1A Ir2 133.31(4) 1_556 .
Ir1B Ir1B Ir1A 175(4) 10_557 .
Ir1B Ir1B B1 77(2) 10_557 11_566
Ir1A Ir1B B1 100(5) . 11_566
Ir1B Ir1B Ru1 3(2) 10_557 1_556
Ir1A Ir1B Ru1 173(6) . 1_556
B1 Ir1B Ru1 75(3) 11_566 1_556
Ir1B Ir1B Ir1A 3(2) 10_557 1_556
Ir1A Ir1B Ir1A 173(6) . 1_556
B1 Ir1B Ir1A 75(3) 11_566 1_556
Ru1 Ir1B Ir1A 0.0 1_556 1_556
Ir1B Ir1B Ti2 79(2) 10_557 1_556
Ir1A Ir1B Ti2 105(5) . 1_556
B1 Ir1B Ti2 155(4) 11_566 1_556
Ru1 Ir1B Ti2 80(3) 1_556 1_556
Ir1A Ir1B Ti2 80(3) 1_556 1_556
Ir1B Ir1B B2 79(2) 10_557 1_556
Ir1A Ir1B B2 105(5) . 1_556
B1 Ir1B B2 155(4) 11_566 1_556
Ru1 Ir1B B2 80(3) 1_556 1_556
Ir1A Ir1B B2 80(3) 1_556 1_556
Ti2 Ir1B B2 0.0 1_556 1_556
Ir1B Ir1B Ir1B 180.00(2) 10_557 10_556
Ir1A Ir1B Ir1B 5(4) . 10_556
B1 Ir1B Ir1B 103(2) 11_566 10_556
Ru1 Ir1B Ir1B 177(2) 1_556 10_556
Ir1A Ir1B Ir1B 177(2) 1_556 10_556
Ti2 Ir1B Ir1B 101(2) 1_556 10_556
B2 Ir1B Ir1B 101(2) 1_556 10_556
Ir1B Ir1B Ti1 80.9(16) 10_557 3_656
Ir1A Ir1B Ti1 95(4) . 3_656
B1 Ir1B Ti1 72(3) 11_566 3_656
Ru1 Ir1B Ti1 79(2) 1_556 3_656
Ir1A Ir1B Ti1 79(2) 1_556 3_656
Ti2 Ir1B Ti1 99(3) 1_556 3_656
B2 Ir1B Ti1 99(3) 1_556 3_656
Ir1B Ir1B Ti1 99.1(16) 10_556 3_656
Ir1B Ir1B Ti1 80.9(16) 10_557 9_566
Ir1A Ir1B Ti1 102(4) . 9_566
B1 Ir1B Ti1 83(3) 11_566 9_566
Ru1 Ir1B Ti1 82(3) 1_556 9_566
Ir1A Ir1B Ti1 82(3) 1_556 9_566
Ti2 Ir1B Ti1 99(3) 1_556 9_566
B2 Ir1B Ti1 99(3) 1_556 9_566
Ir1B Ir1B Ti1 99.1(16) 10_556 9_566
Ti1 Ir1B Ti1 152(3) 3_656 9_566
Ir1B Ir1B Ir1B 90.00(6) 10_557 3
Ir1A Ir1B Ir1B 95(4) . 3
B1 Ir1B Ir1B 138(4) 11_566 3
Ru1 Ir1B Ir1B 93(2) 1_556 3
Ir1A Ir1B Ir1B 93(2) 1_556 3
Ti2 Ir1B Ir1B 46.1(4) 1_556 3
B2 Ir1B Ir1B 46.1(4) 1_556 3
Ir1B Ir1B Ir1B 90.000(7) 10_556 3
Ti1 Ir1B Ir1B 145(3) 3_656 3
Ti1 Ir1B Ir1B 56(3) 9_566 3
B1 Ir2 B1 82.8(15) 11_566 11_565
B1 Ir2 B1 97.2(15) 11_566 3_556
B1 Ir2 B1 180.000(2) 11_565 3_556
B1 Ir2 B1 180.000(2) 11_566 3
B1 Ir2 B1 97.2(15) 11_565 3
B1 Ir2 B1 82.8(15) 3_556 3
B1 Ir2 Ti1 111.0(3) 11_566 9_565
B1 Ir2 Ti1 69.0(3) 11_565 9_565
B1 Ir2 Ti1 111.0(3) 3_556 9_565
B1 Ir2 Ti1 69.0(3) 3 9_565
B1 Ir2 Ti1 69.0(3) 11_566 1_556
B1 Ir2 Ti1 111.0(3) 11_565 1_556
B1 Ir2 Ti1 69.0(3) 3_556 1_556
B1 Ir2 Ti1 111.0(3) 3 1_556
Ti1 Ir2 Ti1 180.0 9_565 1_556
B1 Ir2 Ti1 111.0(3) 11_566 .
B1 Ir2 Ti1 69.0(3) 11_565 .
B1 Ir2 Ti1 111.0(3) 3_556 .
B1 Ir2 Ti1 69.0(3) 3 .
Ti1 Ir2 Ti1 114.38(16) 9_565 .
Ti1 Ir2 Ti1 65.62(16) 1_556 .
B1 Ir2 Ti1 69.0(3) 11_566 9_566
B1 Ir2 Ti1 111.0(3) 11_565 9_566
B1 Ir2 Ti1 69.0(3) 3_556 9_566
B1 Ir2 Ti1 111.0(3) 3 9_566
Ti1 Ir2 Ti1 65.62(16) 9_565 9_566
Ti1 Ir2 Ti1 114.38(16) 1_556 9_566
Ti1 Ir2 Ti1 180.0 . 9_566
B1 Ir2 Ir1A 50.4(5) 11_566 .
B1 Ir2 Ir1A 50.4(5) 11_565 .
B1 Ir2 Ir1A 129.6(5) 3_556 .
B1 Ir2 Ir1A 129.6(5) 3 .
Ti1 Ir2 Ir1A 63.72(3) 9_565 .
Ti1 Ir2 Ir1A 116.28(3) 1_556 .
Ti1 Ir2 Ir1A 116.28(3) . .
Ti1 Ir2 Ir1A 63.72(3) 9_566 .
B1 Ir2 Ru1 129.6(5) 11_566 7_456
B1 Ir2 Ru1 129.6(5) 11_565 7_456
B1 Ir2 Ru1 50.4(5) 3_556 7_456
B1 Ir2 Ru1 50.4(5) 3 7_456
Ti1 Ir2 Ru1 63.72(3) 9_565 7_456
Ti1 Ir2 Ru1 116.28(3) 1_556 7_456
Ti1 Ir2 Ru1 116.28(3) . 7_456
Ti1 Ir2 Ru1 63.72(3) 9_566 7_456
Ir1A Ir2 Ru1 116.42(7) . 7_456
B1 Ir2 Ru1 50.4(5) 11_566 15_665
B1 Ir2 Ru1 50.4(5) 11_565 15_665
B1 Ir2 Ru1 129.6(5) 3_556 15_665
B1 Ir2 Ru1 129.6(5) 3 15_665
Ti1 Ir2 Ru1 116.28(3) 9_565 15_665
Ti1 Ir2 Ru1 63.72(3) 1_556 15_665
Ti1 Ir2 Ru1 63.72(3) . 15_665
Ti1 Ir2 Ru1 116.28(3) 9_566 15_665
Ir1A Ir2 Ru1 63.58(6) . 15_665
Ru1 Ir2 Ru1 180.0 7_456 15_665
Ir1B Ti1 Ir1B 77(3) 5_556 11_566
Ir1B Ti1 Ir1B 80(3) 5_556 4_564
Ir1B Ti1 Ir1B 18(3) 11_566 4_564
Ir1B Ti1 Ir1B 18(3) 5_556 14_664
Ir1B Ti1 Ir1B 80(3) 11_566 14_664
Ir1B Ti1 Ir1B 77(3) 4_564 14_664
Ir1B Ti1 Ir1B 147.3(6) 5_556 2_564
Ir1B Ti1 Ir1B 70(3) 11_566 2_564
Ir1B Ti1 Ir1B 67(3) 4_564 2_564
Ir1B Ti1 Ir1B 142.3(16) 14_664 2_564
Ir1B Ti1 Ir1B 142.3(16) 5_556 9_566
Ir1B Ti1 Ir1B 67(3) 11_566 9_566
Ir1B Ti1 Ir1B 70(3) 4_564 9_566
Ir1B Ti1 Ir1B 147.3(6) 14_664 9_566
Ir1B Ti1 Ir1B 18(3) 2_564 9_566
Ir1B Ti1 Ir1B 70(3) 5_556 15_664
Ir1B Ti1 Ir1B 147.3(7) 11_566 15_664
Ir1B Ti1 Ir1B 142.3(16) 4_564 15_664
Ir1B Ti1 Ir1B 67(3) 14_664 15_664
Ir1B Ti1 Ir1B 140(3) 2_564 15_664
Ir1B Ti1 Ir1B 145(3) 9_566 15_664
Ir1B Ti1 Ir1B 67(3) 5_556 8_556
Ir1B Ti1 Ir1B 142.3(16) 11_566 8_556
Ir1B Ti1 Ir1B 147.3(7) 4_564 8_556
Ir1B Ti1 Ir1B 70(3) 14_664 8_556
Ir1B Ti1 Ir1B 145(3) 2_564 8_556
Ir1B Ti1 Ir1B 140(3) 9_566 8_556
Ir1B Ti1 Ir1B 18(3) 15_664 8_556
Ir1B Ti1 B1 40.1(16) 5_556 9_665
Ir1B Ti1 B1 40.1(16) 11_566 9_665
Ir1B Ti1 B1 40.1(16) 4_564 9_665
Ir1B Ti1 B1 40.1(16) 14_664 9_665
Ir1B Ti1 B1 107.4(16) 2_564 9_665
Ir1B Ti1 B1 107.4(16) 9_566 9_665
Ir1B Ti1 B1 107.4(16) 15_664 9_665
Ir1B Ti1 B1 107.4(16) 8_556 9_665
Ir1B Ti1 Ru2 136.8(16) 5_556 1_554
Ir1B Ti1 Ru2 136.8(16) 11_566 1_554
Ir1B Ti1 Ru2 123.8(16) 4_564 1_554
Ir1B Ti1 Ru2 123.8(16) 14_664 1_554
Ir1B Ti1 Ru2 70.3(16) 2_564 1_554
Ir1B Ti1 Ru2 80.5(17) 9_566 1_554
Ir1B Ti1 Ru2 70.3(16) 15_664 1_554
Ir1B Ti1 Ru2 80.5(16) 8_556 1_554
B1 Ti1 Ru2 147.19(8) 9_665 1_554
Ir1B Ti1 Ir2 136.8(16) 5_556 1_554
Ir1B Ti1 Ir2 136.8(16) 11_566 1_554
Ir1B Ti1 Ir2 123.8(16) 4_564 1_554
Ir1B Ti1 Ir2 123.8(16) 14_664 1_554
Ir1B Ti1 Ir2 70.3(16) 2_564 1_554
Ir1B Ti1 Ir2 80.5(17) 9_566 1_554
Ir1B Ti1 Ir2 70.3(16) 15_664 1_554
Ir1B Ti1 Ir2 80.5(16) 8_556 1_554
B1 Ti1 Ir2 147.19(8) 9_665 1_554
Ru2 Ti1 Ir2 0.0 1_554 1_554
Ir1B Ti1 Ir2 123.8(16) 5_556 .
Ir1B Ti1 Ir2 123.8(16) 11_566 .
Ir1B Ti1 Ir2 136.8(16) 4_564 .
Ir1B Ti1 Ir2 136.8(16) 14_664 .
Ir1B Ti1 Ir2 80.5(17) 2_564 .
Ir1B Ti1 Ir2 70.3(16) 9_566 .
Ir1B Ti1 Ir2 80.5(16) 15_664 .
Ir1B Ti1 Ir2 70.3(16) 8_556 .
B1 Ti1 Ir2 147.19(8) 9_665 .
Ru2 Ti1 Ir2 65.62(16) 1_554 .
Ir2 Ti1 Ir2 65.62(16) 1_554 .
Ir1B B1 Ir1B 26(5) 12_656 3_654
Ir1B B1 Ir1B 127(5) 12_656 6_556
Ir1B B1 Ir1B 135(5) 3_654 6_556
Ir1B B1 Ir1B 135(5) 12_656 13_664
Ir1B B1 Ir1B 127(5) 3_654 13_664
Ir1B B1 Ir1B 26(5) 6_556 13_664
Ir1B B1 Ir1A 109(3) 12_656 13_665
Ir1B B1 Ir1A 129(3) 3_654 13_665
Ir1B B1 Ir1A 29(2) 6_556 13_665
Ir1B B1 Ir1A 56(2) 13_664 13_665
Ir1B B1 Ir1A 29(2) 12_656 3_655
Ir1B B1 Ir1A 56(2) 3_654 3_655
Ir1B B1 Ir1A 109(3) 6_556 3_655
Ir1B B1 Ir1A 129(3) 13_664 3_655
Ir1A B1 Ir1A 83.9(7) 13_665 3_655
Ir1B B1 Ru1 29(2) 12_656 3_655
Ir1B B1 Ru1 56(2) 3_654 3_655
Ir1B B1 Ru1 109(3) 6_556 3_655
Ir1B B1 Ru1 129(3) 13_664 3_655
Ir1A B1 Ru1 83.9(7) 13_665 3_655
Ir1A B1 Ru1 0.00(8) 3_655 3_655
Ir1B B1 Ru1 109(3) 12_656 13_665
Ir1B B1 Ru1 129(3) 3_654 13_665
Ir1B B1 Ru1 29(2) 6_556 13_665
Ir1B B1 Ru1 56(2) 13_664 13_665
Ir1A B1 Ru1 0.00(8) 13_665 13_665
Ir1A B1 Ru1 83.9(7) 3_655 13_665
Ru1 B1 Ru1 83.9(7) 3_655 13_665
Ir1B B1 Ir1A 129(3) 12_656 13_664
Ir1B B1 Ir1A 109(3) 3_654 13_664
Ir1B B1 Ir1A 56(2) 6_556 13_664
Ir1B B1 Ir1A 29(2) 13_664 13_664
Ir1A B1 Ir1A 84.7(7) 13_665 13_664
Ir1A B1 Ir1A 143(2) 3_655 13_664
Ru1 B1 Ir1A 143(2) 3_655 13_664
Ru1 B1 Ir1A 84.7(7) 13_665 13_664
Ir1B B1 Ru1 129(3) 12_656 13_664
Ir1B B1 Ru1 109(3) 3_654 13_664
Ir1B B1 Ru1 56(2) 6_556 13_664
Ir1B B1 Ru1 29(2) 13_664 13_664
Ir1A B1 Ru1 84.7(7) 13_665 13_664
Ir1A B1 Ru1 143(2) 3_655 13_664
Ru1 B1 Ru1 143(2) 3_655 13_664
Ru1 B1 Ru1 84.7(7) 13_665 13_664
Ir1A B1 Ru1 0.00(10) 13_664 13_664
Ir1B B1 Ir1A 56(2) 12_656 3_654
Ir1B B1 Ir1A 29(2) 3_654 3_654
Ir1B B1 Ir1A 129(3) 6_556 3_654
Ir1B B1 Ir1A 109(3) 13_664 3_654
Ir1A B1 Ir1A 143(2) 13_665 3_654
Ir1A B1 Ir1A 84.7(7) 3_655 3_654
Ru1 B1 Ir1A 84.7(7) 3_655 3_654
Ru1 B1 Ir1A 143(2) 13_665 3_654
Ir1A B1 Ir1A 83.9(7) 13_664 3_654
Ru1 B1 Ir1A 83.9(7) 13_664 3_654
Ir1B B1 Ru1 56(2) 12_656 3_654
Ir1B B1 Ru1 29(2) 3_654 3_654
Ir1B B1 Ru1 129(3) 6_556 3_654
Ir1B B1 Ru1 109(3) 13_664 3_654
Ir1A B1 Ru1 143(2) 13_665 3_654
Ir1A B1 Ru1 84.7(7) 3_655 3_654
Ru1 B1 Ru1 84.7(7) 3_655 3_654
Ru1 B1 Ru1 143(2) 13_665 3_654
Ir1A B1 Ru1 83.9(7) 13_664 3_654
Ru1 B1 Ru1 83.9(7) 13_664 3_654
Ir1A B1 Ru1 0.00(6) 3_654 3_654
Ir1B B2 Ir1B 23(4) 2_554 9_556
Ir1B B2 Ir1B 87.8(8) 2_554 3_554
Ir1B B2 Ir1B 92.2(8) 9_556 3_554
Ir1B B2 Ir1B 180(4) 2_554 10_556
Ir1B B2 Ir1B 157(4) 9_556 10_556
Ir1B B2 Ir1B 92.2(8) 3_554 10_556
Ir1B B2 Ir1B 92.2(8) 2_554 12_556
Ir1B B2 Ir1B 87.8(8) 9_556 12_556
Ir1B B2 Ir1B 23(4) 3_554 12_556
Ir1B B2 Ir1B 87.8(8) 10_556 12_556
Ir1B B2 Ir1B 92.2(8) 2_554 11_556
Ir1B B2 Ir1B 87.8(8) 9_556 11_556
Ir1B B2 Ir1B 180.000(2) 3_554 11_556
Ir1B B2 Ir1B 87.8(8) 10_556 11_556
Ir1B B2 Ir1B 157(4) 12_556 11_556
Ir1B B2 Ir1B 157(4) 2_554 1_554
Ir1B B2 Ir1B 180.0(13) 9_556 1_554
Ir1B B2 Ir1B 87.8(8) 3_554 1_554
Ir1B B2 Ir1B 23(4) 10_556 1_554
Ir1B B2 Ir1B 92.2(8) 12_556 1_554
Ir1B B2 Ir1B 92.2(8) 11_556 1_554
Ir1B B2 Ir1B 87.8(8) 2_554 4_554
Ir1B B2 Ir1B 92.2(8) 9_556 4_554
Ir1B B2 Ir1B 157(4) 3_554 4_554
Ir1B B2 Ir1B 92.2(8) 10_556 4_554
Ir1B B2 Ir1B 180.000(2) 12_556 4_554
Ir1B B2 Ir1B 23(4) 11_556 4_554
Ir1B B2 Ir1B 87.8(8) 1_554 4_554
Ir1B B2 Ir1A 25(2) 2_554 9
Ir1B B2 Ir1A 48(2) 9_556 9
Ir1B B2 Ir1A 82(2) 3_554 9
Ir1B B2 Ir1A 155(2) 10_556 9
Ir1B B2 Ir1A 95(2) 12_556 9
Ir1B B2 Ir1A 98(2) 11_556 9
Ir1B B2 Ir1A 132(2) 1_554 9
Ir1B B2 Ir1A 85(2) 4_554 9
Ir1B B2 Ru1 25(2) 2_554 9
Ir1B B2 Ru1 48(2) 9_556 9
Ir1B B2 Ru1 82(2) 3_554 9
Ir1B B2 Ru1 155(2) 10_556 9
Ir1B B2 Ru1 95(2) 12_556 9
Ir1B B2 Ru1 98(2) 11_556 9
Ir1B B2 Ru1 132(2) 1_554 9
Ir1B B2 Ru1 85(2) 4_554 9
Ir1A B2 Ru1 0.00(4) 9 9
Ir1B B2 Ir1A 155(2) 2_554 .
Ir1B B2 Ir1A 132(2) 9_556 .
Ir1B B2 Ir1A 98(2) 3_554 .
Ir1B B2 Ir1A 25(2) 10_556 .
Ir1B B2 Ir1A 85(2) 12_556 .
Ir1B B2 Ir1A 82(2) 11_556 .
Ir1B B2 Ir1A 48(2) 1_554 .
Ir1B B2 Ir1A 95(2) 4_554 .
Ir1A B2 Ir1A 180.00(4) 9 .
Ru1 B2 Ir1A 180.00(4) 9 .

loop_
_geom_bond_atom_site_label_1
_geom_bond_atom_site_label_2
_geom_bond_distance
_geom_bond_site_symmetry_2
Ir1A Ir1B 1.08(7) 10_556
Ir1A Ir1B 1.08(7) .
Ir1A Ir1B 1.86(7) 1_554
Ir1A Ir1B 1.86(7) 10_557
Ir1A B1 2.173(14) 11_566
Ir1A B1 2.173(14) 11_565
Ir1A B2 2.4724(14) .
Ir1A Ti2 2.4723(14) 1_556
Ir1A B2 2.4723(14) 1_556
Ir1A Ir2 2.7574(18) .
Ir1B Ir1B 0.78(14) 10_557
Ir1B B1 1.72(7) 11_566
Ir1B Ru1 1.86(7) 1_556
Ir1B Ir1A 1.86(7) 1_556
Ir1B Ti2 1.97(7) 1_556
Ir1B B2 1.97(7) 1_556
Ir1B Ir1B 2.15(14) 10_556
Ir1B Ti1 2.46(7) 3_656
Ir1B Ti1 2.46(7) 9_566
Ir1B Ir1B 2.73(10) 3
Ir2 B1 2.21(3) 11_566
Ir2 B1 2.21(3) 11_565
Ir2 B1 2.21(3) 3_556
Ir2 B1 2.21(3) 3
Ir2 Ti1 2.702(6) 9_565
Ir2 Ti1 2.702(6) 1_556
Ir2 Ti1 2.702(6) .
Ir2 Ti1 2.702(6) 9_566
Ir2 Ru1 2.7574(18) 7_456
Ir2 Ru1 2.7574(18) 15_665
Ti1 Ir1B 2.46(7) 5_556
Ti1 Ir1B 2.46(7) 11_566
Ti1 Ir1B 2.46(7) 4_564
Ti1 Ir1B 2.46(7) 14_664
Ti1 Ir1B 2.46(7) 2_564
Ti1 Ir1B 2.46(7) 9_566
Ti1 Ir1B 2.46(7) 15_664
Ti1 Ir1B 2.46(7) 8_556
Ti1 B1 2.54(4) 9_665
Ti1 Ru2 2.702(6) 1_554
Ti1 Ir2 2.702(6) 1_554
B1 Ir1B 1.72(7) 12_656
B1 Ir1B 1.72(7) 3_654
B1 Ir1B 1.72(7) 6_556
B1 Ir1B 1.72(7) 13_664
B1 Ir1A 2.173(14) 13_665
B1 Ir1A 2.173(14) 3_655
B1 Ru1 2.173(14) 3_655
B1 Ru1 2.173(14) 13_665
B1 Ir1A 2.173(14) 13_664
B1 Ru1 2.173(14) 13_664
B1 Ir1A 2.173(14) 3_654
B1 Ru1 2.173(14) 3_654
B2 Ir1B 1.97(7) 2_554
B2 Ir1B 1.97(7) 9_556
B2 Ir1B 1.97(7) 3_554
B2 Ir1B 1.97(7) 10_556
B2 Ir1B 1.97(7) 12_556
B2 Ir1B 1.97(7) 11_556
B2 Ir1B 1.97(7) 1_554
B2 Ir1B 1.97(7) 4_554
B2 Ir1A 2.4723(14) 9
B2 Ru1 2.4723(14) 9
